data_2003579
loop_
_publ_author_name
'Velavan, R.'
'Sivakumar, K.'
'Anbu, M.'

_publ_section_title
;
 (<i>E</i>)-4-Nitrobenzaldehyde Phenylhydrazone
;
_journal_issue 6
_journal_name_full 'Acta Crystallographica Section C'
_journal_page_first 1227
_journal_page_last 1229
_journal_paper_doi 10.1107/S0108270194012606
_journal_volume 51
_journal_year 1995
_chemical_formula_sum 'C13 H11 N3 O2'
_chemical_formula_weight 241.25
_chemical_name_systematic
;
4-Nitrobenzaldehydephenylhydrazone
;
_space_group_IT_number 19
_symmetry_cell_setting orthorhombic
_symmetry_space_group_name_Hall 'P 2ac 2ab'
_symmetry_space_group_name_H-M 'P 21 21 21'
_audit_creation_method SHELXL
_cell_angle_alpha 90.00
_cell_angle_beta 90.00
_cell_angle_gamma 90.00
_cell_formula_units_Z 4
_cell_length_a 6.059(1)
_cell_length_b 11.598(2)
_cell_length_c 17.253(4)
_cell_measurement_reflns_used 25
_cell_measurement_temperature 293(2)
_cell_measurement_theta_max 40
_cell_measurement_theta_min 25
_cell_volume 1212.4(4)
_computing_cell_refinement 'CAD-4 Software'
_computing_data_collection 'CAD-4 Software (Enraf-Nonius, 1989)'
_computing_data_reduction 'author's own'
_computing_molecular_graphics 'SHELXTL/PC (Sheldrick, 1990)'
_computing_publication_material SHELXL93
_computing_structure_refinement 'SHELXL93 (Sheldrick, 1993)'
_computing_structure_solution 'SHELXS86 (Sheldrick, 1985)'
_diffrn_ambient_temperature 293(2)
_diffrn_measurement_device 'Enraf Nonius CAD-4 diffractometer'
_diffrn_measurement_method '\w/2\q scans'
_diffrn_radiation_monochromator graphite
_diffrn_radiation_source 'fine-focus sealed tube'
_diffrn_radiation_type CuK\a
_diffrn_radiation_wavelength 1.54180
_diffrn_reflns_av_R_equivalents 0.0000
_diffrn_reflns_av_sigmaI/netI 0.0075
_diffrn_reflns_limit_h_max 7
_diffrn_reflns_limit_h_min 0
_diffrn_reflns_limit_k_max 13
_diffrn_reflns_limit_k_min 0
_diffrn_reflns_limit_l_max 20
_diffrn_reflns_limit_l_min 0
_diffrn_reflns_number 1198
_diffrn_reflns_theta_max 64.88
_diffrn_reflns_theta_min 4.59
_diffrn_standards_decay_% <2
_diffrn_standards_interval_count 100
_diffrn_standards_number 2
_exptl_absorpt_coefficient_mu 0.760
_exptl_absorpt_correction_type none
_exptl_crystal_colour 'Dark red'
_exptl_crystal_density_diffrn 1.322
_exptl_crystal_description Needle
_exptl_crystal_F_000 504
_exptl_crystal_size_max 0.5
_exptl_crystal_size_mid 0.3
_exptl_crystal_size_min 0.3
_refine_diff_density_max 0.100
_refine_diff_density_min -0.111
_refine_ls_abs_structure_details 'Flack (1983)'
_refine_ls_abs_structure_Flack 0.01(66)
_refine_ls_extinction_coef '\c = 0.0094(13)'
_refine_ls_extinction_method 'F~c~^*^ = kF~c~[1 + 0.001\cF~c~^2^\l^3^/sin(2\'
_refine_ls_goodness_of_fit_all 1.058
_refine_ls_goodness_of_fit_obs 1.099
_refine_ls_hydrogen_treatment refall
_refine_ls_matrix_type full
_refine_ls_number_parameters 208
_refine_ls_number_reflns 1198
_refine_ls_number_restraints 0
_refine_ls_restrained_S_all 1.058
_refine_ls_restrained_S_obs 1.099
_refine_ls_R_factor_all 0.0398
_refine_ls_R_factor_obs 0.0368
_refine_ls_shift/esd_max -0.087
_refine_ls_shift/esd_mean 0.014
_refine_ls_structure_factor_coef Fsqd
_refine_ls_weighting_scheme
;calc w = 1/[\s^2^(F~o~^2^) + (0.0643P)^2^ + 0.1528P]
where P = (F~o~^2^ + 2F~c~^2^)/3
;
_refine_ls_wR_factor_all 0.1097
_refine_ls_wR_factor_obs 0.1074
_reflns_number_observed 1087
_reflns_number_total 1198
_reflns_observed_criterion >2sigma(I)
_cod_data_source_file li1127.cif
_cod_data_source_block an3
_cod_depositor_comments
;
The following automatic conversions were performed:

'_symmetry_cell_setting' value 'Orthorhombic' changed to
'orthorhombic' according to
/home/saulius/struct/CIF-dictionaries/cif_core.dic dictionary named
'cif_core.dic' version 2.4.1 from 2010-06-29.

Automatic conversion script
Id: cif_fix_values 1715 2011-07-08 13:25:40Z adriana 
;
_cod_database_code 2003579

loop_
_symmetry_equiv_pos_as_xyz
'x, y, z'
'-x+1/2, -y, z+1/2'
'x+1/2, -y+1/2, -z'
'-x, y+1/2, -z+1/2'

loop_
_atom_site_aniso_label
_atom_site_aniso_U_11
_atom_site_aniso_U_12
_atom_site_aniso_U_13
_atom_site_aniso_U_22
_atom_site_aniso_U_23
_atom_site_aniso_U_33
C1 0.078(2) 0.004(2) 0.009(2) 0.075(2) -0.0021(14) 0.073(2)
C2 0.085(2) -0.010(2) 0.012(2) 0.081(2) -0.009(2) 0.106(2)
C3 0.078(2) -0.007(2) -0.010(2) 0.088(2) -0.019(2) 0.118(3)
C4 0.095(2) 0.006(2) -0.019(2) 0.091(2) -0.010(2) 0.086(2)
C5 0.077(2) 0.001(2) -0.0010(15) 0.088(2) -0.0018(15) 0.072(2)
C6 0.0584(14) 0.0062(13) 0.0049(12) 0.0744(15) -0.0040(12) 0.0681(14)
N7 0.0673(14) -0.0125(15) 0.0000(12) 0.110(2) 0.0110(13) 0.0690(13)
N8 0.0638(13) 0.0027(12) 0.0002(11) 0.0816(14) 0.0029(11) 0.0677(13)
C9 0.0600(15) 0.002(2) 0.0049(14) 0.082(2) 0.0050(14) 0.075(2)
C10 0.0597(14) 0.0033(13) 0.0046(13) 0.0694(14) -0.0026(13) 0.0742(15)
C11 0.0616(14) -0.0060(14) 0.0028(15) 0.076(2) 0.0019(13) 0.079(2)
C12 0.072(2) -0.006(2) 0.0009(15) 0.080(2) 0.0033(14) 0.073(2)
C13 0.068(2) 0.001(2) -0.0079(15) 0.076(2) -0.0130(14) 0.082(2)
C14 0.058(2) -0.009(2) 0.002(2) 0.089(2) -0.019(2) 0.102(2)
C15 0.062(2) -0.006(2) 0.010(2) 0.091(2) -0.005(2) 0.083(2)
N16 0.087(2) -0.002(2) -0.017(2) 0.091(2) -0.017(2) 0.096(2)
O17 0.130(2) -0.024(2) -0.017(2) 0.126(2) 0.0027(14) 0.0848(15)
O18 0.089(2) -0.015(2) -0.022(2) 0.172(3) -0.045(2) 0.120(2)

loop_
_atom_site_label
_atom_site_occupancy
_atom_site_fract_x
_atom_site_fract_y
_atom_site_fract_z
_atom_site_U_iso_or_equiv
_atom_site_thermal_displace_type
_atom_site_calc_flag
_atom_site_type_symbol
C1 1 0.5723(5) -0.2300(3) -0.2271(2) 0.0755(8) Uani d C
C2 1 0.7647(6) -0.1775(3) -0.2015(2) 0.0909(10) Uani d C
C3 1 0.8446(6) -0.1960(3) -0.1280(2) 0.0945(10) Uani d C
C4 1 0.7324(6) -0.2702(3) -0.0797(2) 0.0907(10) Uani d C
C5 1 0.5433(5) -0.3241(3) -0.1041(2) 0.0790(8) Uani d C
C6 1 0.4619(4) -0.3048(2) -0.1782(2) 0.0670(7) Uani d C
N7 1 0.2713(4) -0.3617(3) -0.2001(1) 0.0822(7) Uani d N
N8 1 0.1912(4) -0.3559(2) -0.2734(1) 0.0711(6) Uani d N
C9 1 0.0005(5) -0.4027(3) -0.2841(2) 0.0724(7) Uani d C
C10 1 -0.1000(5) -0.4069(2) -0.3601(2) 0.0678(7) Uani d C
C11 1 0.0070(5) -0.3645(2) -0.4269(2) 0.0722(7) Uani d C
C12 1 -0.0906(5) -0.3737(3) -0.4983(2) 0.0751(8) Uani d C
C13 1 -0.2965(5) -0.4247(3) -0.5038(2) 0.0755(8) Uani d C
C14 1 -0.4054(6) -0.4658(3) -0.4397(2) 0.0831(9) Uani d C
C15 1 -0.3058(5) -0.4573(3) -0.3685(2) 0.0789(8) Uani d C
N16 1 -0.4001(5) -0.4353(2) -0.5795(2) 0.0911(8) Uani d N
O17 1 -0.2933(5) -0.4091(3) -0.6377(2) 0.1136(9) Uani d O
O18 1 -0.5900(5) -0.4696(3) -0.5831(2) 0.1270(11) Uani d O
H1 1 0.5177(55) -0.2217(25) -0.2753(18) 0.088(10) Uiso d H
H2 1 0.8736(63) -0.1351(30) -0.2372(20) 0.112(12) Uiso d H
H3 1 0.9994(76) -0.1590(32) -0.1108(22) 0.124(12) Uiso d H
H4 1 0.7768(63) -0.2775(32) -0.0343(20) 0.103(12) Uiso d H
H5 1 0.4660(57) -0.3700(25) -0.0657(18) 0.094(10) Uiso d H
H7 1 0.2049(71) -0.4105(34) -0.1565(22) 0.130(14) Uiso d H
H9 1 -0.0830(56) -0.4411(26) -0.2395(17) 0.084(9) Uiso d H
H11 1 0.1732(60) -0.3381(29) -0.4181(18) 0.093(10) Uiso d H
H12 1 -0.0312(50) -0.3456(22) -0.5442(16) 0.071(8) Uiso d H
H14 1 -0.5271(68) -0.4911(30) -0.4481(19) 0.095(11) Uiso d H
H15 1 -0.3775(62) -0.4834(30) -0.3232(18) 0.103(11) Uiso d H

loop_
_atom_type_symbol
_atom_type_description
_atom_type_scat_source
_atom_type_scat_dispersion_real
_atom_type_scat_dispersion_imag
C C 'International Tables Vol C Tables 4.2.6.8 and 6.1.1.4' 0.0181 0.009
H H 'International Tables Vol C Tables 4.2.6.8 and 6.1.1.4' 0.0000 0.000
N N 'International Tables Vol C Tables 4.2.6.8 and 6.1.1.4' 0.0311 0.018
O O 'International Tables Vol C Tables 4.2.6.8 and 6.1.1.4' 0.0492 0.032

loop_
_geom_angle_atom_site_label_1
_geom_angle_atom_site_label_2
_geom_angle_atom_site_label_3
_geom_angle
_geom_angle_publ_flag
C6 C1 C2 119.2(3) yes
C3 C2 C1 121.4(4) yes
C2 C3 C4 118.8(3) yes
C5 C4 C3 120.7(3) yes
C4 C5 C6 120.4(3) yes
C1 C6 N7 122.5(3) yes
C1 C6 C5 119.4(3) yes
N7 C6 C5 118.1(3) yes
N8 N7 C6 122.0(2) yes
C9 N8 N7 115.7(2) yes
N8 C9 C10 121.4(3) yes
C15 C10 C11 118.4(3) yes
C15 C10 C9 119.2(3) yes
C11 C10 C9 122.3(3) yes
C12 C11 C10 120.6(3) yes
C11 C12 C13 119.0(3) yes
C14 C13 C12 121.7(3) yes
C14 C13 N16 119.1(3) yes
C12 C13 N16 119.2(3) yes
C13 C14 C15 119.0(3) yes
C14 C15 C10 121.3(3) yes
O18 N16 O17 122.4(3) yes
O18 N16 C13 118.7(3) yes
O17 N16 C13 118.9(3) yes

loop_
_geom_bond_atom_site_label_1
_geom_bond_atom_site_label_2
_geom_bond_distance
_geom_bond_publ_flag
C1 C6 1.382(4) yes
C1 C2 1.388(4) yes
C2 C3 1.374(5) yes
C3 C4 1.378(5) yes
C4 C5 1.371(5) yes
C5 C6 1.389(4) yes
C6 N7 1.382(4) yes
N7 N8 1.356(3) yes
N8 C9 1.290(4) yes
C9 C10 1.448(4) yes
C10 C15 1.385(4) yes
C10 C11 1.411(4) yes
C11 C12 1.370(4) yes
C12 C13 1.384(4) yes
C13 C14 1.373(4) yes
C13 N16 1.454(4) yes
C14 C15 1.373(5) yes
N16 O18 1.219(4) yes
N16 O17 1.233(4) yes

loop_
_cod_related_entry_id
_cod_related_entry_database
_cod_related_entry_code
1 ChemSpider 7858651
